data_4514354
loop_
_publ_author_name
'Das, Uttam K.'
'Higman, Carolyn S.'
'Gabidullin, Bulat'
'Hein, Jason E.'
'Baker, R. Tom'

_publ_section_title
;
 Efficient and Selective Iron-Complex-Catalyzed Hydroboration of Aldehydes
;
_journal_issue 2
_journal_name_full 'ACS Catalysis'
_journal_page_first 1076
_journal_paper_doi 10.1021/acscatal.7b03785
_journal_volume 8
_journal_year 2018
_chemical_formula_sum 'C33 H36 Fe N3 O3 P S4'
_chemical_formula_weight 737.71
_space_group_crystal_system orthorhombic
_space_group_IT_number 33
_space_group_name_Hall 'P 2c -2n'
_space_group_name_H-M_alt 'P n a 21'
_symmetry_space_group_name_Hall 'P 2c -2n'
_symmetry_space_group_name_H-M 'P n a 21'
_atom_sites_solution_hydrogens geom
_audit_creation_method SHELXL-2014/7
_cell_angle_alpha 90
_cell_angle_beta 90
_cell_angle_gamma 90
_cell_formula_units_Z 4
_cell_length_a 28.2857(8)
_cell_length_b 7.9962(2)
_cell_length_c 15.1492(4)
_cell_measurement_reflns_used 9661
_cell_measurement_temperature 200(2)
_cell_measurement_theta_max 28.27
_cell_measurement_theta_min 2.65
_cell_volume 3426.42(16)
_computing_cell_refinement 'APEX II, Bruker (2009)'
_computing_data_collection 'APEX II, Bruker (2009)'
_computing_data_reduction 'XPREP, Bruker (2009)'
_computing_molecular_graphics 'Mercury (Macrae et al., 2008)'
_computing_publication_material 'CIFTAB (Sheldrick, 1997)'
_computing_structure_refinement 'SHELXL-2014/7 (Sheldrick, 2014)'
_computing_structure_solution 'SHELXS-97 (Sheldrick, 2008)'
_diffrn_ambient_temperature 200(2)
_diffrn_measured_fraction_theta_full 0.999
_diffrn_measured_fraction_theta_max 0.997
_diffrn_measurement_device_type 'Bruker APEX-II CCD'
_diffrn_measurement_method '\f and \w scans'
_diffrn_radiation_monochromator graphite
_diffrn_radiation_source 'fine-focus sealed tube'
_diffrn_radiation_type MoK\a
_diffrn_radiation_wavelength 0.71073
_diffrn_reflns_av_R_equivalents 0.0312
_diffrn_reflns_av_unetI/netI 0.0335
_diffrn_reflns_Laue_measured_fraction_full 0.999
_diffrn_reflns_Laue_measured_fraction_max 0.997
_diffrn_reflns_limit_h_max 37
_diffrn_reflns_limit_h_min -37
_diffrn_reflns_limit_k_max 9
_diffrn_reflns_limit_k_min -10
_diffrn_reflns_limit_l_max 15
_diffrn_reflns_limit_l_min -20
_diffrn_reflns_number 53544
_diffrn_reflns_point_group_measured_fraction_full 0.999
_diffrn_reflns_point_group_measured_fraction_max 0.998
_diffrn_reflns_theta_full 25.242
_diffrn_reflns_theta_max 28.285
_diffrn_reflns_theta_min 1.440
_exptl_absorpt_coefficient_mu 0.769
_exptl_absorpt_correction_T_max 0.8804
_exptl_absorpt_correction_T_min 0.8491
_exptl_absorpt_correction_type multi-scan
_exptl_absorpt_process_details 'SADABS, Bruker (2003)'
_exptl_crystal_colour green
_exptl_crystal_density_diffrn 1.430
_exptl_crystal_description block
_exptl_crystal_F_000 1536
_exptl_crystal_size_max 0.220
_exptl_crystal_size_mid 0.200
_exptl_crystal_size_min 0.170
_refine_diff_density_max 0.918
_refine_diff_density_min -0.612
_refine_diff_density_rms 0.091
_refine_ls_abs_structure_details
;
 Refined as an inversion twin.
;
_refine_ls_abs_structure_Flack 0.03(2)
_refine_ls_extinction_method none
_refine_ls_goodness_of_fit_ref 1.288
_refine_ls_hydrogen_treatment constr
_refine_ls_matrix_type full
_refine_ls_number_parameters 408
_refine_ls_number_reflns 7369
_refine_ls_number_restraints 1
_refine_ls_restrained_S_all 1.287
_refine_ls_R_factor_all 0.0545
_refine_ls_R_factor_gt 0.0484
_refine_ls_shift/su_max 0.001
_refine_ls_shift/su_mean 0.000
_refine_ls_structure_factor_coef Fsqd
_refine_ls_weighting_details 'w=1/[\s^2^(Fo^2^)+(0.0188P)^2^+3.6588P] where P=(Fo^2^+2Fc^2^)/3'
_refine_ls_weighting_scheme calc
_refine_ls_wR_factor_gt 0.0842
_refine_ls_wR_factor_ref 0.0857
_reflns_Friedel_coverage 0.929
_reflns_Friedel_fraction_full 0.999
_reflns_Friedel_fraction_max 0.998
_reflns_number_gt 6747
_reflns_number_total 7369
_reflns_threshold_expression 'I > 2\s(I)'
_cod_data_source_file cs7b03785_si_003.cif
_cod_data_source_block shelx
_cod_depositor_comments 'Adding full bibliography for 4514352--4514354.cif.'
_cod_database_code 4514354
_shelx_shelxl_version_number 2014/7
_shelx_space_group_comment
;
The symmetry employed for this shelxl refinement is uniquely defined
by the following loop, which should always be used as a source of
symmetry information in preference to the above space-group names.
They are only intended as comments.
;
_shelx_estimated_absorpt_t_min 0.849
_shelx_estimated_absorpt_t_max 0.880

loop_
_space_group_symop_operation_xyz
'x, y, z'
'-x, -y, z+1/2'
'x+1/2, -y+1/2, z'
'-x+1/2, y+1/2, z+1/2'

loop_
_atom_site_label
_atom_site_type_symbol
_atom_site_fract_x
_atom_site_fract_y
_atom_site_fract_z
_atom_site_U_iso_or_equiv
_atom_site_adp_type
_atom_site_occupancy
_atom_site_site_symmetry_order
_atom_site_calc_flag
_atom_site_refinement_flags_posn
_atom_site_refinement_flags_adp
Fe1 Fe 0.34789(2) 0.23052(7) 0.43120(4) 0.01793(14) Uani 1 1 d . .
S1 S 0.27268(4) 0.18033(17) 0.40418(8) 0.0314(3) Uani 1 1 d . .
S2 S 0.35425(4) 0.31659(16) 0.82524(9) 0.0305(3) Uani 1 1 d . .
S3 S 0.37798(4) 0.08336(14) 0.32242(8) 0.0238(2) Uani 1 1 d . .
S4 S 0.46367(4) 0.35895(15) 0.73895(8) 0.0265(3) Uani 1 1 d . .
P1 P 0.34022(4) 0.42869(14) 0.33534(8) 0.0201(2) Uani 1 1 d . .
O1 O 0.31889(11) 0.3904(4) 0.2410(2) 0.0307(8) Uani 1 1 d . .
O2 O 0.30946(11) 0.5880(4) 0.3616(2) 0.0304(8) Uani 1 1 d . .
O3 O 0.39139(10) 0.4980(4) 0.3106(2) 0.0242(7) Uani 1 1 d . .
N1 N 0.32893(12) 0.2896(4) 0.5436(2) 0.0189(8) Uani 1 1 d . .
N2 N 0.40783(12) 0.2312(4) 0.4793(2) 0.0156(7) Uani 1 1 d . .
N3 N 0.0946(3) 1.0730(11) 0.5210(5) 0.086(2) Uani 1 1 d . .
C1 C 0.24974(18) 0.2660(6) 0.4999(3) 0.0314(12) Uani 1 1 d . .
C2 C 0.20107(18) 0.2864(7) 0.5152(4) 0.0418(15) Uani 1 1 d . .
H2A H 0.1788 0.2537 0.4715 0.050 Uiso 1 1 calc R U
C3 C 0.18587(19) 0.3536(8) 0.5933(4) 0.0489(17) Uani 1 1 d . .
H3A H 0.1530 0.3686 0.6032 0.059 Uiso 1 1 calc R U
C4 C 0.2181(2) 0.4005(8) 0.6587(4) 0.0469(15) Uani 1 1 d . .
H4A H 0.2068 0.4479 0.7122 0.056 Uiso 1 1 calc R U
C5 C 0.26611(18) 0.3789(7) 0.6467(4) 0.0348(13) Uani 1 1 d . .
H5A H 0.2878 0.4088 0.6919 0.042 Uiso 1 1 calc R U
C6 C 0.28259(16) 0.3117(6) 0.5660(3) 0.0250(11) Uani 1 1 d . .
C7 C 0.36476(14) 0.2865(5) 0.6150(3) 0.0160(9) Uani 1 1 d . .
H7A H 0.3608 0.3870 0.6536 0.019 Uiso 1 1 calc R U
C8 C 0.35902(14) 0.1276(5) 0.6702(3) 0.0186(9) Uani 1 1 d . .
C9 C 0.35955(17) -0.0281(6) 0.6273(3) 0.0238(11) Uani 1 1 d . .
H9A H 0.3618 -0.0312 0.5648 0.029 Uiso 1 1 calc R U
C10 C 0.35686(18) -0.1766(6) 0.6732(4) 0.0310(12) Uani 1 1 d . .
H10A H 0.3580 -0.2800 0.6425 0.037 Uiso 1 1 calc R U
C11 C 0.35258(18) -0.1748(6) 0.7637(4) 0.0332(12) Uani 1 1 d . .
H11A H 0.3505 -0.2767 0.7957 0.040 Uiso 1 1 calc R U
C12 C 0.35127(17) -0.0230(6) 0.8075(3) 0.0298(11) Uani 1 1 d . .
H12A H 0.3482 -0.0219 0.8699 0.036 Uiso 1 1 calc R U
C13 C 0.35438(15) 0.1280(6) 0.7623(3) 0.0212(10) Uani 1 1 d . .
C14 C 0.3005(2) 0.2884(8) 0.8878(4) 0.0469(15) Uani 1 1 d . .
H14A H 0.2956 0.3851 0.9265 0.070 Uiso 1 1 calc R U
H14B H 0.2736 0.2780 0.8472 0.070 Uiso 1 1 calc R U
H14C H 0.3030 0.1868 0.9236 0.070 Uiso 1 1 calc R U
C15 C 0.43685(15) 0.0905(5) 0.3545(3) 0.0193(9) Uani 1 1 d . .
C16 C 0.47377(17) 0.0182(5) 0.3059(3) 0.0258(11) Uani 1 1 d . .
H16A H 0.4674 -0.0347 0.2510 0.031 Uiso 1 1 calc R U
C17 C 0.51919(17) 0.0242(6) 0.3378(4) 0.0320(12) Uani 1 1 d . .
H17A H 0.5442 -0.0250 0.3050 0.038 Uiso 1 1 calc R U
C18 C 0.52882(15) 0.1022(6) 0.4185(3) 0.0280(11) Uani 1 1 d . .
H18A H 0.5604 0.1062 0.4395 0.034 Uiso 1 1 calc R U
C19 C 0.49346(16) 0.1730(5) 0.4677(3) 0.0229(10) Uani 1 1 d . .
H19A H 0.5006 0.2253 0.5224 0.027 Uiso 1 1 calc R U
C20 C 0.44603(14) 0.1677(5) 0.4365(3) 0.0188(9) Uani 1 1 d . .
C21 C 0.41410(15) 0.2917(5) 0.5701(3) 0.0160(9) Uani 1 1 d . .
H21A H 0.4350 0.2106 0.6016 0.019 Uiso 1 1 calc R U
C22 C 0.43701(14) 0.4645(5) 0.5763(3) 0.0156(9) Uani 1 1 d . .
C23 C 0.43620(15) 0.5760(6) 0.5069(3) 0.0205(9) Uani 1 1 d . .
H23A H 0.4224 0.5434 0.4524 0.025 Uiso 1 1 calc R U
C24 C 0.45536(17) 0.7362(6) 0.5155(3) 0.0269(11) Uani 1 1 d . .
H24A H 0.4544 0.8123 0.4674 0.032 Uiso 1 1 calc R U
C25 C 0.47561(18) 0.7824(6) 0.5942(3) 0.0311(12) Uani 1 1 d . .
H25A H 0.4877 0.8925 0.6011 0.037 Uiso 1 1 calc R U
C26 C 0.47856(17) 0.6712(6) 0.6630(3) 0.0263(11) Uani 1 1 d . .
H26A H 0.4937 0.7032 0.7164 0.032 Uiso 1 1 calc R U
C27 C 0.45950(15) 0.5117(6) 0.6546(3) 0.0190(9) Uani 1 1 d . .
C28 C 0.4789(2) 0.4773(7) 0.8351(4) 0.0418(13) Uani 1 1 d . .
H28A H 0.4819 0.4019 0.8858 0.063 Uiso 1 1 calc R U
H28B H 0.5089 0.5352 0.8252 0.063 Uiso 1 1 calc R U
H28C H 0.4540 0.5597 0.8471 0.063 Uiso 1 1 calc R U
C29 C 0.2718(2) 0.4245(9) 0.2107(4) 0.0471(16) Uani 1 1 d . .
H29A H 0.2501 0.4250 0.2612 0.071 Uiso 1 1 calc R U
H29B H 0.2621 0.3378 0.1688 0.071 Uiso 1 1 calc R U
H29C H 0.2711 0.5339 0.1816 0.071 Uiso 1 1 calc R U
C30 C 0.31693(18) 0.6762(6) 0.4428(4) 0.0364(13) Uani 1 1 d . .
H30A H 0.3382 0.6115 0.4807 0.055 Uiso 1 1 calc R U
H30B H 0.2866 0.6920 0.4729 0.055 Uiso 1 1 calc R U
H30C H 0.3311 0.7855 0.4303 0.055 Uiso 1 1 calc R U
C31 C 0.3972(2) 0.6406(7) 0.2525(4) 0.0402(14) Uani 1 1 d . .
H31A H 0.3742 0.6336 0.2042 0.060 Uiso 1 1 calc R U
H31B H 0.4293 0.6406 0.2282 0.060 Uiso 1 1 calc R U
H31C H 0.3920 0.7440 0.2859 0.060 Uiso 1 1 calc R U
C32 C 0.0988(3) 0.9392(12) 0.5417(5) 0.063(2) Uani 1 1 d . .
C33 C 0.1043(3) 0.7672(11) 0.5701(6) 0.075(2) Uani 1 1 d . .
H33A H 0.0866 0.6935 0.5303 0.113 Uiso 1 1 calc R U
H33B H 0.0921 0.7549 0.6303 0.113 Uiso 1 1 calc R U
H33C H 0.1378 0.7368 0.5689 0.113 Uiso 1 1 calc R U

loop_
_atom_site_aniso_label
_atom_site_aniso_U_11
_atom_site_aniso_U_22
_atom_site_aniso_U_33
_atom_site_aniso_U_23
_atom_site_aniso_U_13
_atom_site_aniso_U_12
Fe1 0.0173(3) 0.0174(3) 0.0192(3) 0.0009(3) -0.0008(3) -0.0023(2)
S1 0.0234(6) 0.0388(7) 0.0319(7) 0.0058(6) -0.0058(5) -0.0118(5)
S2 0.0347(7) 0.0320(7) 0.0246(6) -0.0042(6) 0.0053(6) -0.0038(5)
S3 0.0293(6) 0.0198(5) 0.0223(6) -0.0048(5) -0.0030(5) -0.0011(4)
S4 0.0327(6) 0.0261(6) 0.0205(6) 0.0054(5) -0.0084(5) -0.0041(5)
P1 0.0203(5) 0.0198(5) 0.0202(6) 0.0008(5) -0.0037(5) 0.0006(4)
O1 0.0283(18) 0.039(2) 0.0252(18) -0.0014(17) -0.0058(15) 0.0032(15)
O2 0.0322(18) 0.0273(18) 0.0317(19) -0.0042(16) -0.0090(15) 0.0107(15)
O3 0.0253(16) 0.0233(16) 0.0240(18) 0.0085(14) -0.0042(14) -0.0079(13)
N1 0.0172(18) 0.0177(19) 0.022(2) 0.0030(16) 0.0012(16) 0.0006(14)
N2 0.0150(17) 0.0136(17) 0.0181(18) 0.0020(15) -0.0003(14) -0.0022(14)
N3 0.090(5) 0.091(6) 0.078(5) -0.004(5) -0.034(4) 0.002(4)
C1 0.027(3) 0.031(3) 0.036(3) 0.017(2) -0.002(2) -0.002(2)
C2 0.021(3) 0.055(4) 0.049(4) 0.029(3) -0.003(3) 0.000(2)
C3 0.021(3) 0.071(4) 0.055(4) 0.031(4) 0.011(3) 0.012(3)
C4 0.033(3) 0.060(4) 0.047(4) 0.011(3) 0.018(3) 0.015(3)
C5 0.029(3) 0.040(3) 0.035(3) 0.010(3) 0.006(2) 0.007(2)
C6 0.023(2) 0.023(2) 0.029(3) 0.010(2) 0.003(2) 0.0005(19)
C7 0.017(2) 0.015(2) 0.015(2) -0.0002(18) 0.0015(17) -0.0027(17)
C8 0.013(2) 0.021(2) 0.022(2) 0.006(2) 0.0004(18) -0.0006(17)
C9 0.035(3) 0.017(2) 0.020(2) 0.0010(19) 0.002(2) 0.002(2)
C10 0.035(3) 0.020(2) 0.038(3) 0.001(2) 0.007(2) 0.000(2)
C11 0.034(3) 0.023(3) 0.043(3) 0.015(2) 0.008(2) 0.002(2)
C12 0.030(3) 0.035(3) 0.024(3) 0.009(2) 0.006(2) 0.000(2)
C13 0.015(2) 0.026(2) 0.023(3) 0.002(2) 0.0004(19) -0.0004(18)
C14 0.042(3) 0.054(4) 0.045(4) -0.005(3) 0.023(3) 0.005(3)
C15 0.026(2) 0.012(2) 0.020(2) 0.0014(18) 0.0002(19) -0.0008(17)
C16 0.039(3) 0.013(2) 0.025(3) -0.0023(19) 0.011(2) -0.0028(19)
C17 0.033(3) 0.018(2) 0.045(3) 0.000(2) 0.017(3) 0.0025(19)
C18 0.020(2) 0.025(2) 0.040(3) 0.003(2) 0.003(2) -0.0002(18)
C19 0.024(2) 0.017(2) 0.027(3) 0.000(2) 0.001(2) -0.0023(18)
C20 0.024(2) 0.0096(18) 0.023(2) 0.003(2) 0.006(2) -0.0022(15)
C21 0.019(2) 0.012(2) 0.017(2) 0.0005(17) -0.0006(17) -0.0012(16)
C22 0.012(2) 0.014(2) 0.020(2) 0.0008(18) 0.0030(17) -0.0010(16)
C23 0.021(2) 0.023(2) 0.017(2) 0.000(2) 0.0012(18) -0.0010(18)
C24 0.034(3) 0.019(2) 0.028(3) 0.006(2) 0.001(2) -0.0044(19)
C25 0.039(3) 0.017(2) 0.037(3) -0.002(2) -0.001(2) -0.010(2)
C26 0.031(3) 0.024(2) 0.024(3) -0.004(2) -0.006(2) -0.007(2)
C27 0.016(2) 0.023(2) 0.018(2) 0.000(2) -0.0016(18) -0.0004(17)
C28 0.056(3) 0.048(3) 0.022(3) 0.002(3) -0.010(3) -0.006(3)
C29 0.035(3) 0.063(4) 0.043(4) 0.000(3) -0.025(3) 0.004(3)
C30 0.041(3) 0.030(3) 0.039(3) -0.008(3) -0.004(3) 0.009(2)
C31 0.047(3) 0.034(3) 0.040(3) 0.012(3) 0.003(3) -0.010(3)
C32 0.054(4) 0.089(6) 0.046(4) -0.011(5) -0.012(3) -0.005(4)
C33 0.071(5) 0.087(6) 0.069(5) 0.002(5) -0.002(4) -0.006(5)

loop_
_atom_type_symbol
_atom_type_description
_atom_type_scat_dispersion_real
_atom_type_scat_dispersion_imag
_atom_type_scat_source
C C 0.0033 0.0016 'International Tables Vol C Tables 4.2.6.8 and 6.1.1.4'
H H 0.0000 0.0000 'International Tables Vol C Tables 4.2.6.8 and 6.1.1.4'
N N 0.0061 0.0033 'International Tables Vol C Tables 4.2.6.8 and 6.1.1.4'
O O 0.0106 0.0060 'International Tables Vol C Tables 4.2.6.8 and 6.1.1.4'
P P 0.1023 0.0942 'International Tables Vol C Tables 4.2.6.8 and 6.1.1.4'
S S 0.1246 0.1234 'International Tables Vol C Tables 4.2.6.8 and 6.1.1.4'
Fe Fe 0.3463 0.8444 'International Tables Vol C Tables 4.2.6.8 and 6.1.1.4'

loop_
_geom_angle_atom_site_label_1
_geom_angle_atom_site_label_2
_geom_angle_atom_site_label_3
_geom_angle
N2 Fe1 N1 84.36(16)
N2 Fe1 P1 110.83(11)
N1 Fe1 P1 113.77(12)
N2 Fe1 S3 86.68(12)
N1 Fe1 S3 160.28(12)
P1 Fe1 S3 85.85(5)
N2 Fe1 S1 163.94(12)
N1 Fe1 S1 86.42(12)
P1 Fe1 S1 84.93(5)
S3 Fe1 S1 97.89(5)
C1 S1 Fe1 97.72(18)
C13 S2 C14 100.2(3)
C15 S3 Fe1 98.29(15)
C27 S4 C28 103.8(2)
O1 P1 O2 99.90(18)
O1 P1 O3 101.61(18)
O2 P1 O3 106.04(18)
O1 P1 Fe1 120.27(14)
O2 P1 Fe1 118.28(14)
O3 P1 Fe1 108.76(13)
C29 O1 P1 127.3(4)
C30 O2 P1 121.8(3)
C31 O3 P1 121.2(3)
C6 N1 C7 118.5(4)
C6 N1 Fe1 122.7(3)
C7 N1 Fe1 118.0(3)
C20 N2 C21 118.3(3)
C20 N2 Fe1 122.7(3)
C21 N2 Fe1 118.8(3)
C2 C1 C6 119.9(5)
C2 C1 S1 123.4(4)
C6 C1 S1 116.7(4)
C3 C2 C1 119.7(6)
C3 C2 H2A 120.2
C1 C2 H2A 120.2
C2 C3 C4 120.9(5)
C2 C3 H3A 119.5
C4 C3 H3A 119.5
C5 C4 C3 120.9(6)
C5 C4 H4A 119.5
C3 C4 H4A 119.5
C4 C5 C6 119.1(5)
C4 C5 H5A 120.5
C6 C5 H5A 120.5
N1 C6 C1 115.0(4)
N1 C6 C5 125.4(5)
C1 C6 C5 119.6(4)
N1 C7 C8 109.9(3)
N1 C7 C21 107.1(3)
C8 C7 C21 110.9(3)
N1 C7 H7A 109.6
C8 C7 H7A 109.6
C21 C7 H7A 109.6
C13 C8 C9 117.6(4)
C13 C8 C7 123.5(4)
C9 C8 C7 118.9(4)
C10 C9 C8 122.0(4)
C10 C9 H9A 119.0
C8 C9 H9A 119.0
C11 C10 C9 119.9(5)
C11 C10 H10A 120.0
C9 C10 H10A 120.0
C10 C11 C12 119.3(5)
C10 C11 H11A 120.4
C12 C11 H11A 120.4
C11 C12 C13 121.6(4)
C11 C12 H12A 119.2
C13 C12 H12A 119.2
C12 C13 C8 119.6(4)
C12 C13 S2 118.1(4)
C8 C13 S2 122.3(4)
S2 C14 H14A 109.5
S2 C14 H14B 109.5
H14A C14 H14B 109.5
S2 C14 H14C 109.5
H14A C14 H14C 109.5
H14B C14 H14C 109.5
C16 C15 C20 120.3(4)
C16 C15 S3 123.7(4)
C20 C15 S3 115.9(3)
C17 C16 C15 119.8(5)
C17 C16 H16A 120.1
C15 C16 H16A 120.1
C16 C17 C18 120.4(4)
C16 C17 H17A 119.8
C18 C17 H17A 119.8
C19 C18 C17 121.1(4)
C19 C18 H18A 119.4
C17 C18 H18A 119.4
C18 C19 C20 119.7(4)
C18 C19 H19A 120.2
C20 C19 H19A 120.2
N2 C20 C15 115.9(4)
N2 C20 C19 125.4(4)
C15 C20 C19 118.6(4)
N2 C21 C22 114.0(3)
N2 C21 C7 107.0(3)
C22 C21 C7 112.2(3)
N2 C21 H21A 107.8
C22 C21 H21A 107.8
C7 C21 H21A 107.8
C23 C22 C27 118.7(4)
C23 C22 C21 122.0(4)
C27 C22 C21 119.3(4)
C22 C23 C24 121.1(4)
C22 C23 H23A 119.5
C24 C23 H23A 119.5
C25 C24 C23 119.3(4)
C25 C24 H24A 120.4
C23 C24 H24A 120.4
C26 C25 C24 120.7(4)
C26 C25 H25A 119.7
C24 C25 H25A 119.7
C25 C26 C27 120.1(4)
C25 C26 H26A 119.9
C27 C26 H26A 119.9
C26 C27 C22 120.1(4)
C26 C27 S4 122.7(3)
C22 C27 S4 117.1(3)
S4 C28 H28A 109.5
S4 C28 H28B 109.5
H28A C28 H28B 109.5
S4 C28 H28C 109.5
H28A C28 H28C 109.5
H28B C28 H28C 109.5
O1 C29 H29A 109.5
O1 C29 H29B 109.5
H29A C29 H29B 109.5
O1 C29 H29C 109.5
H29A C29 H29C 109.5
H29B C29 H29C 109.5
O2 C30 H30A 109.5
O2 C30 H30B 109.5
H30A C30 H30B 109.5
O2 C30 H30C 109.5
H30A C30 H30C 109.5
H30B C30 H30C 109.5
O3 C31 H31A 109.5
O3 C31 H31B 109.5
H31A C31 H31B 109.5
O3 C31 H31C 109.5
H31A C31 H31C 109.5
H31B C31 H31C 109.5
N3 C32 C33 179.0(9)
C32 C33 H33A 109.5
C32 C33 H33B 109.5
H33A C33 H33B 109.5
C32 C33 H33C 109.5
H33A C33 H33C 109.5
H33B C33 H33C 109.5

loop_
_geom_bond_atom_site_label_1
_geom_bond_atom_site_label_2
_geom_bond_distance
Fe1 N2 1.846(3)
Fe1 N1 1.847(4)
Fe1 P1 2.1603(13)
Fe1 S3 2.1966(13)
Fe1 S1 2.2031(13)
S1 C1 1.731(6)
S2 C13 1.784(5)
S2 C14 1.807(5)
S3 C15 1.735(4)
S4 C27 1.772(5)
S4 C28 1.790(5)
P1 O1 1.582(4)
P1 O2 1.593(3)
P1 O3 1.594(3)
O1 C29 1.434(6)
O2 C30 1.434(6)
O3 C31 1.450(6)
N1 C6 1.365(6)
N1 C7 1.482(5)
N2 C20 1.359(5)
N2 C21 1.468(5)
N3 C32 1.121(10)
C1 C2 1.405(7)
C1 C6 1.413(7)
C2 C3 1.370(9)
C2 H2A 0.9500
C3 C4 1.397(9)
C3 H3A 0.9500
C4 C5 1.382(7)
C4 H4A 0.9500
C5 C6 1.414(7)
C5 H5A 0.9500
C7 C8 1.530(6)
C7 C21 1.553(6)
C7 H7A 1.0000
C8 C13 1.402(6)
C8 C9 1.405(7)
C9 C10 1.378(7)
C9 H9A 0.9500
C10 C11 1.376(7)
C10 H10A 0.9500
C11 C12 1.384(7)
C11 H11A 0.9500
C12 C13 1.390(7)
C12 H12A 0.9500
C14 H14A 0.9800
C14 H14B 0.9800
C14 H14C 0.9800
C15 C16 1.402(6)
C15 C20 1.411(6)
C16 C17 1.374(7)
C16 H16A 0.9500
C17 C18 1.399(8)
C17 H17A 0.9500
C18 C19 1.370(6)
C18 H18A 0.9500
C19 C20 1.423(6)
C19 H19A 0.9500
C21 C22 1.529(6)
C21 H21A 1.0000
C22 C23 1.378(6)
C22 C27 1.397(6)
C23 C24 1.396(6)
C23 H23A 0.9500
C24 C25 1.374(7)
C24 H24A 0.9500
C25 C26 1.372(7)
C25 H25A 0.9500
C26 C27 1.390(6)
C26 H26A 0.9500
C28 H28A 0.9800
C28 H28B 0.9800
C28 H28C 0.9800
C29 H29A 0.9800
C29 H29B 0.9800
C29 H29C 0.9800
C30 H30A 0.9800
C30 H30B 0.9800
C30 H30C 0.9800
C31 H31A 0.9800
C31 H31B 0.9800
C31 H31C 0.9800
C32 C33 1.450(12)
C33 H33A 0.9800
C33 H33B 0.9800
C33 H33C 0.9800

loop_
_geom_hbond_atom_site_label_D
_geom_hbond_atom_site_label_H
_geom_hbond_atom_site_label_A
_geom_hbond_distance_DH
_geom_hbond_distance_HA
_geom_hbond_distance_DA
_geom_hbond_angle_DHA
_geom_hbond_site_symmetry_A
C5 H5A S2 0.95 2.86 3.713(6) 150.4 .
C7 H7A S2 1.00 2.67 3.208(4) 114.1 .
C29 H29A S1 0.98 2.99 3.521(6) 115.4 .
C31 H31C S3 0.98 2.80 3.735(6) 160.3 1_565

loop_
_geom_torsion_atom_site_label_1
_geom_torsion_atom_site_label_2
_geom_torsion_atom_site_label_3
_geom_torsion_atom_site_label_4
_geom_torsion
O2 P1 O1 C29 -29.3(5)
O3 P1 O1 C29 -138.1(4)
Fe1 P1 O1 C29 101.9(4)
O1 P1 O2 C30 -177.5(4)
O3 P1 O2 C30 -72.3(4)
Fe1 P1 O2 C30 50.1(4)
O1 P1 O3 C31 56.9(4)
O2 P1 O3 C31 -47.1(4)
Fe1 P1 O3 C31 -175.3(3)
N2 Fe1 N1 C6 -178.1(4)
P1 Fe1 N1 C6 71.6(4)
S3 Fe1 N1 C6 -114.7(4)
S1 Fe1 N1 C6 -11.2(3)
N2 Fe1 N1 C7 -7.9(3)
P1 Fe1 N1 C7 -118.2(3)
S3 Fe1 N1 C7 55.5(5)
S1 Fe1 N1 C7 158.9(3)
N1 Fe1 N2 C20 168.4(3)
P1 Fe1 N2 C20 -78.3(3)
S3 Fe1 N2 C20 6.0(3)
S1 Fe1 N2 C20 113.1(4)
N1 Fe1 N2 C21 -7.1(3)
P1 Fe1 N2 C21 106.2(3)
S3 Fe1 N2 C21 -169.5(3)
S1 Fe1 N2 C21 -62.4(6)
Fe1 S1 C1 C2 172.7(4)
Fe1 S1 C1 C6 -9.3(4)
C6 C1 C2 C3 1.3(8)
S1 C1 C2 C3 179.3(4)
C1 C2 C3 C4 -0.8(9)
C2 C3 C4 C5 -0.6(9)
C3 C4 C5 C6 1.4(9)
C7 N1 C6 C1 -162.6(4)
Fe1 N1 C6 C1 7.5(6)
C7 N1 C6 C5 19.2(7)
Fe1 N1 C6 C5 -170.7(4)
C2 C1 C6 N1 -178.8(4)
S1 C1 C6 N1 3.1(6)
C2 C1 C6 C5 -0.5(7)
S1 C1 C6 C5 -178.6(4)
C4 C5 C6 N1 177.3(5)
C4 C5 C6 C1 -0.8(8)
C6 N1 C7 C8 69.3(5)
Fe1 N1 C7 C8 -101.3(3)
C6 N1 C7 C21 -170.2(4)
Fe1 N1 C7 C21 19.3(4)
N1 C7 C8 C13 -127.2(4)
C21 C7 C8 C13 114.5(4)
N1 C7 C8 C9 54.4(5)
C21 C7 C8 C9 -63.8(5)
C13 C8 C9 C10 -1.6(7)
C7 C8 C9 C10 176.8(4)
C8 C9 C10 C11 1.3(8)
C9 C10 C11 C12 -0.3(8)
C10 C11 C12 C13 -0.3(8)
C11 C12 C13 C8 -0.1(7)
C11 C12 C13 S2 -178.0(4)
C9 C8 C13 C12 1.0(6)
C7 C8 C13 C12 -177.4(4)
C9 C8 C13 S2 178.9(3)
C7 C8 C13 S2 0.5(6)
C14 S2 C13 C12 -54.6(4)
C14 S2 C13 C8 127.5(4)
Fe1 S3 C15 C16 -178.1(3)
Fe1 S3 C15 C20 5.1(3)
C20 C15 C16 C17 -0.7(6)
S3 C15 C16 C17 -177.5(4)
C15 C16 C17 C18 -0.1(7)
C16 C17 C18 C19 0.6(7)
C17 C18 C19 C20 -0.1(7)
C21 N2 C20 C15 171.6(4)
Fe1 N2 C20 C15 -3.9(5)
C21 N2 C20 C19 -8.3(6)
Fe1 N2 C20 C19 176.2(3)
C16 C15 C20 N2 -178.7(4)
S3 C15 C20 N2 -1.8(5)
C16 C15 C20 C19 1.1(6)
S3 C15 C20 C19 178.1(3)
C18 C19 C20 N2 179.2(4)
C18 C19 C20 C15 -0.7(6)
C20 N2 C21 C22 78.3(5)
Fe1 N2 C21 C22 -106.0(3)
C20 N2 C21 C7 -157.0(3)
Fe1 N2 C21 C7 18.7(4)
N1 C7 C21 N2 -22.1(4)
C8 C7 C21 N2 97.8(4)
N1 C7 C21 C22 103.6(4)
C8 C7 C21 C22 -136.5(4)
N2 C21 C22 C23 21.9(6)
C7 C21 C22 C23 -100.0(5)
N2 C21 C22 C27 -158.1(4)
C7 C21 C22 C27 80.0(5)
C27 C22 C23 C24 -3.1(6)
C21 C22 C23 C24 176.9(4)
C22 C23 C24 C25 0.5(7)
C23 C24 C25 C26 2.2(8)
C24 C25 C26 C27 -2.3(8)
C25 C26 C27 C22 -0.4(7)
C25 C26 C27 S4 177.8(4)
C23 C22 C27 C26 3.0(6)
C21 C22 C27 C26 -176.9(4)
C23 C22 C27 S4 -175.3(3)
C21 C22 C27 S4 4.8(5)
C28 S4 C27 C26 16.9(5)
C28 S4 C27 C22 -164.8(4)
